data_7251864
loop_
_publ_author_name
'Kuncov\'a, Lucie'
'Lazarov\'a, Jana'
'Kotek, Jan'
'Kub\'i\<cek, Vojt\<ech'
'Hermann, Petr'

_publ_section_title
;
 Dipyridinophane ligands -- synthesis and coordination study
;
_journal_issue 20
_journal_name_full 'RSC Advances'
_journal_page_first 18220
_journal_page_last 18231
_journal_paper_doi 10.1039/D6RA00469E
_journal_volume 16
_journal_year 2026
_chemical_formula_moiety 'C18 H18 Cu N4 O4, 2(H2 O)'
_chemical_formula_sum 'C18 H22 Cu N4 O6'
_chemical_formula_weight 453.93
_space_group_crystal_system monoclinic
_space_group_IT_number 15
_space_group_name_Hall '-C 2yc'
_space_group_name_H-M_alt 'C 1 2/c 1'
_atom_sites_solution_hydrogens mixed
_atom_sites_solution_primary direct
_atom_sites_solution_secondary difmap
_audit_creation_method SHELXL-2017/1
_audit_update_record
;
2026-02-20 deposited with the CCDC.	2026-03-16 downloaded from the CCDC.
;
_cell_angle_alpha 90
_cell_angle_beta 109.1190(10)
_cell_angle_gamma 90
_cell_formula_units_Z 8
_cell_length_a 29.7157(12)
_cell_length_b 9.7356(4)
_cell_length_c 13.7443(6)
_cell_measurement_reflns_used 9997
_cell_measurement_temperature 120(2)
_cell_measurement_theta_max 28.2783
_cell_measurement_theta_min 2.5725
_cell_volume 3756.9(3)
_computing_cell_refinement 'SAINT V8.40B (Bruker AXS LLC, 2019)'
_computing_data_collection 'Bruker Instrument Service v8.5.1.2 Release'
_computing_data_reduction 'SAINT V8.40B (Bruker AXS LLC, 2019)'
_computing_structure_refinement 'SHELXL-2017/1 (Sheldrick, 2017)'
_computing_structure_solution 'XT, VERSION 2018/2'
_diffrn_ambient_temperature 120(2)
_diffrn_detector_area_resol_mean 7.391
_diffrn_measured_fraction_theta_full 0.999
_diffrn_measured_fraction_theta_max 0.999
_diffrn_measurement_device 'KAPPA diffractometer'
_diffrn_measurement_device_type 'Bruker D8 QUEST'
_diffrn_measurement_method '\w and \f scans'
_diffrn_radiation_monochromator 'multilayer mirror'
_diffrn_radiation_type MoK\a
_diffrn_radiation_wavelength 0.71073
_diffrn_reflns_av_R_equivalents 0.0238
_diffrn_reflns_av_unetI/netI 0.0098
_diffrn_reflns_Laue_measured_fraction_full 0.999
_diffrn_reflns_Laue_measured_fraction_max 0.999
_diffrn_reflns_limit_h_max 39
_diffrn_reflns_limit_h_min -39
_diffrn_reflns_limit_k_max 12
_diffrn_reflns_limit_k_min -12
_diffrn_reflns_limit_l_max 18
_diffrn_reflns_limit_l_min -18
_diffrn_reflns_number 104898
_diffrn_reflns_point_group_measured_fraction_full 0.999
_diffrn_reflns_point_group_measured_fraction_max 0.999
_diffrn_reflns_theta_full 25.242
_diffrn_reflns_theta_max 28.298
_diffrn_reflns_theta_min 2.214
_diffrn_source 'microfocus sealed tube'
_diffrn_source_type 'INCOATEC I\mS'
_exptl_absorpt_coefficient_mu 1.208
_exptl_absorpt_correction_T_max 0.78
_exptl_absorpt_correction_T_min 0.71
_exptl_absorpt_correction_type multi-scan
_exptl_absorpt_process_details
;
Krause, L., Herbst-Irmer, R., Sheldrick, G. M., Stalke, D. (2015).
"Comparison of silver and molybdenum microfocus X-ray sources for
single-crystal structure determination"
J. Appl. Cryst. 48, 3-10.
doi:10.1107/S1600576714022985
;
_exptl_crystal_colour green-blue
_exptl_crystal_density_diffrn 1.605
_exptl_crystal_description prism
_exptl_crystal_F_000 1880
_exptl_crystal_size_max 0.390
_exptl_crystal_size_mid 0.312
_exptl_crystal_size_min 0.214
_refine_diff_density_max 0.999
_refine_diff_density_min -0.780
_refine_diff_density_rms 0.061
_refine_ls_extinction_method none
_refine_ls_goodness_of_fit_ref 1.028
_refine_ls_hydrogen_treatment mixed
_refine_ls_matrix_type full
_refine_ls_number_parameters 286
_refine_ls_number_reflns 4661
_refine_ls_number_restraints 5
_refine_ls_restrained_S_all 1.028
_refine_ls_R_factor_all 0.0275
_refine_ls_R_factor_gt 0.0271
_refine_ls_shift/su_max 0.003
_refine_ls_shift/su_mean 0.000
_refine_ls_structure_factor_coef Fsqd
_refine_ls_weighting_details 'w=1/[\s^2^(Fo^2^)+(0.0342P)^2^+6.8649P] where P=(Fo^2^+2Fc^2^)/3'
_refine_ls_weighting_scheme calc
_refine_ls_wR_factor_gt 0.0716
_refine_ls_wR_factor_ref 0.0719
_reflns_Friedel_coverage 0.000
_reflns_number_gt 4572
_reflns_number_total 4661
_reflns_threshold_expression 'I > 2\s(I)'
_cod_data_source_file d6ra00469e2.cif
_cod_data_source_block py2n2_karboxcu
_cod_depositor_comments
;
The following automatic conversions were performed:

data item '_exptl_absorpt_correction_type' value 'Multi-Scan' was
changed to 'multi-scan' in accordance with the
/home/data/users/saulius/crontab/automatic-downloads/rss-feeds/RSC/lib/dictionaries/cif_core.dic
dictionary named 'cif_core.dic' version 2.4.2 last updated on
2011-04-26.

Automatic conversion script
Id: cif_fix_values 8170 2020-07-09 18:12:32Z antanas 
;
_cod_original_sg_symbol_H-M 'C 2/c'
_cod_database_code 7251864
_shelx_shelxl_version_number 2017/1
_shelx_space_group_comment
;
The symmetry employed for this shelxl refinement is uniquely defined
by the following loop, which should always be used as a source of
symmetry information in preference to the above space-group names.
They are only intended as comments.
;
_shelx_estimated_absorpt_t_min 0.650
_shelx_estimated_absorpt_t_max 0.782

loop_
_space_group_symop_operation_xyz
'x, y, z'
'-x, y, -z+1/2'
'x+1/2, y+1/2, z'
'-x+1/2, y+1/2, -z+1/2'
'-x, -y, -z'
'x, -y, z-1/2'
'-x+1/2, -y+1/2, -z'
'x+1/2, -y+1/2, z-1/2'

loop_
_atom_site_label
_atom_site_type_symbol
_atom_site_fract_x
_atom_site_fract_y
_atom_site_fract_z
_atom_site_U_iso_or_equiv
_atom_site_adp_type
_atom_site_occupancy
_atom_site_site_symmetry_order
_atom_site_calc_flag
_atom_site_refinement_flags_posn
_atom_site_refinement_flags_adp
_atom_site_refinement_flags_occupancy
_atom_site_disorder_assembly
_atom_site_disorder_group
Cu1 Cu 0.62705(2) 0.35480(2) 0.27201(2) 0.01659(6) Uani 1 1 d . . . . .
N1 N 0.66822(4) 0.26907(13) 0.40134(9) 0.0175(2) Uani 1 1 d . . . . .
C2 C 0.69069(5) 0.15000(15) 0.40196(11) 0.0199(3) Uani 1 1 d . . . . .
C3 C 0.68823(6) 0.08966(16) 0.29868(11) 0.0241(3) Uani 1 1 d . . . . .
H31 H 0.719076 0.105455 0.287449 0.029 Uiso 1 1 calc R U . . .
H32 H 0.683507 -0.010844 0.300525 0.029 Uiso 1 1 calc R U . . .
N4 N 0.64990(5) 0.14775(13) 0.21143(10) 0.0214(2) Uani 1 1 d . . . . .
C5 C 0.60695(6) 0.06224(15) 0.17810(12) 0.0247(3) Uani 1 1 d . . . . .
H51 H 0.615767 -0.034783 0.172471 0.030 Uiso 1 1 calc R U . . .
H52 H 0.585884 0.092874 0.109654 0.030 Uiso 1 1 calc R U . . .
C6 C 0.58113(5) 0.07486(15) 0.25653(11) 0.0220(3) Uani 1 1 d . . . . .
N7 N 0.57632(4) 0.20425(12) 0.28491(9) 0.0182(2) Uani 1 1 d . . . . .
C8 C 0.55774(5) 0.22989(15) 0.35920(11) 0.0188(3) Uani 1 1 d . . . . .
C9 C 0.55671(5) 0.37995(15) 0.38791(11) 0.0195(3) Uani 1 1 d . . . . .
H91 H 0.527062 0.422601 0.342255 0.023 Uiso 1 1 calc R U . . .
H92 H 0.556400 0.386526 0.459571 0.023 Uiso 1 1 calc R U . . .
N10 N 0.59829(4) 0.45677(12) 0.37903(9) 0.0161(2) Uani 1 1 d . . . . .
C11 C 0.63857(5) 0.45829(15) 0.47659(10) 0.0197(3) Uani 1 1 d . . . . .
H111 H 0.626412 0.470200 0.535072 0.024 Uiso 1 1 calc R U . . .
H112 H 0.659828 0.536611 0.476666 0.024 Uiso 1 1 calc R U . . .
C12 C 0.66625(5) 0.32544(16) 0.48929(10) 0.0189(3) Uani 1 1 d . . . . .
C13 C 0.71543(5) 0.08534(16) 0.49427(12) 0.0244(3) Uani 1 1 d . . . . .
H131 H 0.732466 0.002630 0.494759 0.029 Uiso 1 1 calc R U . . .
C14 C 0.71467(6) 0.14431(17) 0.58548(12) 0.0267(3) Uani 1 1 d . . . . .
H141 H 0.731654 0.102479 0.649426 0.032 Uiso 1 1 calc R U . . .
C15 C 0.68917(5) 0.26432(17) 0.58372(11) 0.0242(3) Uani 1 1 d . . . . .
H151 H 0.687463 0.303598 0.645684 0.029 Uiso 1 1 calc R U . . .
C16 C 0.56498(7) -0.03471(17) 0.29939(14) 0.0325(4) Uani 1 1 d . . . . .
H161 H 0.567654 -0.125949 0.277392 0.039 Uiso 1 1 calc R U . . .
C17 C 0.54465(7) -0.00889(19) 0.37564(17) 0.0383(4) Uani 1 1 d . . . . .
H171 H 0.533138 -0.082810 0.406004 0.046 Uiso 1 1 calc R U . . .
C18 C 0.54125(6) 0.12477(17) 0.40711(14) 0.0296(3) Uani 1 1 d . . . . .
H181 H 0.528029 0.144037 0.459895 0.036 Uiso 1 1 calc R U . . .
C20 C 0.66702(6) 0.20054(17) 0.13047(11) 0.0260(3) Uani 1 1 d . . . . .
H201 H 0.639595 0.219260 0.067758 0.031 Uiso 1 1 calc R U . . .
H202 H 0.687424 0.130792 0.113154 0.031 Uiso 1 1 calc R U . . .
C21 C 0.69551(6) 0.33269(17) 0.16613(11) 0.0241(3) Uani 1 1 d . . . . .
O211 O 0.68131(4) 0.41258(11) 0.22338(8) 0.0228(2) Uani 1 1 d . . . . .
O212 O 0.72997(5) 0.35671(15) 0.13682(11) 0.0372(3) Uani 1 1 d . . . . .
C30 C 0.58524(5) 0.59175(14) 0.32905(11) 0.0198(3) Uani 1 1 d . . . . .
H301 H 0.613364 0.653053 0.350184 0.024 Uiso 1 1 calc R U . . .
H302 H 0.560085 0.633932 0.351927 0.024 Uiso 1 1 calc R U . . .
C31 C 0.56725(5) 0.57779(15) 0.21159(11) 0.0197(3) Uani 1 1 d . . . . .
O311 O 0.58227(4) 0.47380(11) 0.17314(7) 0.0206(2) Uani 1 1 d . . . . .
O312 O 0.54087(5) 0.66734(12) 0.15999(9) 0.0312(3) Uani 1 1 d . . . . .
O1W O 0.80345(7) 0.1556(2) 0.15066(16) 0.0397(6) Uani 0.706(4) 1 d . . P A 1
H11W H 0.779234 0.209818 0.139502 0.048 Uiso 0.706(4) 1 d R U P A 1
H12W H 0.801034 0.080718 0.191302 0.048 Uiso 0.706(4) 1 d R U P A 1
O1V O 0.79792(18) 0.2269(6) 0.0881(4) 0.0442(16) Uani 0.294(4) 1 d D . P A 2
H11V H 0.774(2) 0.270(8) 0.102(6) 0.053 Uiso 0.294(4) 1 d D U P A 2
H12V H 0.785(3) 0.212(9) 0.020(2) 0.053 Uiso 0.294(4) 1 d D U P A 2
O2W O 0.46028(4) 0.70340(12) -0.00947(9) 0.0275(2) Uani 1 1 d D . . . .
H21W H 0.4856(7) 0.677(2) 0.0380(15) 0.037(6) Uiso 1 1 d D . . . .
H22W H 0.4533(8) 0.6399(19) -0.0542(15) 0.033(6) Uiso 1 1 d D . . . .

loop_
_atom_site_aniso_label
_atom_site_aniso_U_11
_atom_site_aniso_U_22
_atom_site_aniso_U_33
_atom_site_aniso_U_23
_atom_site_aniso_U_13
_atom_site_aniso_U_12
Cu1 0.01785(9) 0.01900(10) 0.01287(9) 0.00365(6) 0.00497(6) 0.00414(6)
N1 0.0166(5) 0.0211(6) 0.0146(5) 0.0034(4) 0.0046(4) 0.0006(4)
C2 0.0173(6) 0.0227(7) 0.0192(7) 0.0049(5) 0.0053(5) 0.0011(5)
C3 0.0264(7) 0.0239(7) 0.0209(7) 0.0025(5) 0.0064(6) 0.0086(6)
N4 0.0260(6) 0.0214(6) 0.0161(5) 0.0010(4) 0.0058(5) 0.0041(5)
C5 0.0326(8) 0.0177(6) 0.0217(7) -0.0039(5) 0.0059(6) 0.0021(6)
C6 0.0236(7) 0.0167(6) 0.0212(6) -0.0007(5) 0.0013(5) 0.0012(5)
N7 0.0196(5) 0.0152(5) 0.0170(5) 0.0001(4) 0.0022(4) 0.0006(4)
C8 0.0155(6) 0.0185(6) 0.0203(6) 0.0017(5) 0.0031(5) -0.0004(5)
C9 0.0178(6) 0.0196(6) 0.0229(6) -0.0013(5) 0.0089(5) -0.0009(5)
N10 0.0172(5) 0.0157(5) 0.0148(5) -0.0009(4) 0.0044(4) -0.0013(4)
C11 0.0212(6) 0.0246(7) 0.0127(6) -0.0023(5) 0.0047(5) -0.0025(5)
C12 0.0161(6) 0.0253(7) 0.0147(6) 0.0019(5) 0.0041(5) -0.0035(5)
C13 0.0200(6) 0.0255(7) 0.0252(7) 0.0091(6) 0.0040(5) 0.0019(5)
C14 0.0224(7) 0.0339(8) 0.0191(7) 0.0106(6) 0.0004(6) -0.0028(6)
C15 0.0224(7) 0.0334(8) 0.0147(6) 0.0036(6) 0.0033(5) -0.0049(6)
C16 0.0402(9) 0.0158(7) 0.0402(9) 0.0018(6) 0.0114(7) -0.0011(6)
C17 0.0454(10) 0.0220(8) 0.0524(11) 0.0103(7) 0.0225(9) -0.0042(7)
C18 0.0308(8) 0.0259(8) 0.0366(9) 0.0074(7) 0.0173(7) -0.0003(6)
C20 0.0337(8) 0.0283(8) 0.0185(6) 0.0000(6) 0.0121(6) 0.0067(6)
C21 0.0237(7) 0.0306(8) 0.0180(6) 0.0080(6) 0.0069(5) 0.0067(6)
O211 0.0244(5) 0.0253(5) 0.0189(5) 0.0036(4) 0.0072(4) 0.0002(4)
O212 0.0305(6) 0.0490(8) 0.0387(7) 0.0108(6) 0.0203(6) 0.0047(5)
C30 0.0261(7) 0.0150(6) 0.0179(6) -0.0016(5) 0.0069(5) 0.0006(5)
C31 0.0212(6) 0.0168(6) 0.0187(6) -0.0010(5) 0.0032(5) 0.0004(5)
O311 0.0264(5) 0.0185(5) 0.0143(4) 0.0001(4) 0.0030(4) 0.0060(4)
O312 0.0372(6) 0.0220(5) 0.0256(6) -0.0007(4) -0.0019(5) 0.0113(5)
O1W 0.0405(11) 0.0421(11) 0.0465(13) 0.0151(9) 0.0277(9) 0.0190(8)
O1V 0.043(3) 0.055(3) 0.040(3) 0.005(2) 0.020(2) 0.020(2)
O2W 0.0305(6) 0.0261(6) 0.0217(5) -0.0047(4) 0.0027(4) 0.0068(5)

loop_
_atom_type_symbol
_atom_type_description
_atom_type_scat_dispersion_real
_atom_type_scat_dispersion_imag
_atom_type_scat_source
C C 0.0033 0.0016 'International Tables Vol C Tables 4.2.6.8 and 6.1.1.4'
H H 0.0000 0.0000 'International Tables Vol C Tables 4.2.6.8 and 6.1.1.4'
Cu Cu 0.3201 1.2651 'International Tables Vol C Tables 4.2.6.8 and 6.1.1.4'
N N 0.0061 0.0033 'International Tables Vol C Tables 4.2.6.8 and 6.1.1.4'
O O 0.0106 0.0060 'International Tables Vol C Tables 4.2.6.8 and 6.1.1.4'

loop_
_geom_angle_atom_site_label_1
_geom_angle_atom_site_label_2
_geom_angle_atom_site_label_3
_geom_angle
_geom_angle_site_symmetry_1
_geom_angle_site_symmetry_3
_geom_angle_publ_flag
O311 Cu1 N1 163.44(5) . . ?
O311 Cu1 O211 92.33(4) . . ?
N1 Cu1 O211 95.11(4) . . ?
O311 Cu1 N7 97.24(5) . . ?
N1 Cu1 N7 83.25(5) . . ?
O211 Cu1 N7 151.06(5) . . ?
O311 Cu1 N10 82.51(4) . . ?
N1 Cu1 N10 81.32(5) . . ?
O211 Cu1 N10 129.23(4) . . ?
N7 Cu1 N10 79.25(4) . . ?
O311 Cu1 N4 118.17(4) . . ?
N1 Cu1 N4 78.03(5) . . ?
O211 Cu1 N4 76.59(5) . . ?
N7 Cu1 N4 74.80(5) . . ?
N10 Cu1 N4 148.40(4) . . ?
C2 N1 C12 121.09(12) . . ?
C2 N1 Cu1 122.10(10) . . ?
C12 N1 Cu1 115.98(10) . . ?
N1 C2 C13 120.80(14) . . ?
N1 C2 C3 117.35(12) . . ?
C13 C2 C3 121.85(13) . . ?
N4 C3 C2 113.68(12) . . ?
N4 C3 H31 108.8 . . ?
C2 C3 H31 108.8 . . ?
N4 C3 H32 108.8 . . ?
C2 C3 H32 108.8 . . ?
H31 C3 H32 107.7 . . ?
C20 N4 C5 116.53(12) . . ?
C20 N4 C3 112.76(12) . . ?
C5 N4 C3 113.53(12) . . ?
C20 N4 Cu1 100.38(9) . . ?
C5 N4 Cu1 105.86(9) . . ?
C3 N4 Cu1 106.02(9) . . ?
N4 C5 C6 108.83(12) . . ?
N4 C5 H51 109.9 . . ?
C6 C5 H51 109.9 . . ?
N4 C5 H52 109.9 . . ?
C6 C5 H52 109.9 . . ?
H51 C5 H52 108.3 . . ?
N7 C6 C16 121.18(15) . . ?
N7 C6 C5 114.16(13) . . ?
C16 C6 C5 124.62(14) . . ?
C8 N7 C6 120.60(13) . . ?
C8 N7 Cu1 114.37(9) . . ?
C6 N7 Cu1 118.17(10) . . ?
N7 C8 C18 121.56(14) . . ?
N7 C8 C9 115.35(12) . . ?
C18 C8 C9 123.08(14) . . ?
N10 C9 C8 112.09(11) . . ?
N10 C9 H91 109.2 . . ?
C8 C9 H91 109.2 . . ?
N10 C9 H92 109.2 . . ?
C8 C9 H92 109.2 . . ?
H91 C9 H92 107.9 . . ?
C30 N10 C11 115.18(11) . . ?
C30 N10 C9 112.86(11) . . ?
C11 N10 C9 112.31(11) . . ?
C30 N10 Cu1 101.19(8) . . ?
C11 N10 Cu1 103.79(8) . . ?
C9 N10 Cu1 110.43(8) . . ?
N10 C11 C12 110.17(11) . . ?
N10 C11 H111 109.6 . . ?
C12 C11 H111 109.6 . . ?
N10 C11 H112 109.6 . . ?
C12 C11 H112 109.6 . . ?
H111 C11 H112 108.1 . . ?
N1 C12 C15 120.86(14) . . ?
N1 C12 C11 115.28(12) . . ?
C15 C12 C11 123.85(13) . . ?
C14 C13 C2 118.50(14) . . ?
C14 C13 H131 120.7 . . ?
C2 C13 H131 120.7 . . ?
C13 C14 C15 120.22(14) . . ?
C13 C14 H141 119.9 . . ?
C15 C14 H141 119.9 . . ?
C12 C15 C14 118.38(14) . . ?
C12 C15 H151 120.8 . . ?
C14 C15 H151 120.8 . . ?
C6 C16 C17 118.63(16) . . ?
C6 C16 H161 120.7 . . ?
C17 C16 H161 120.7 . . ?
C18 C17 C16 119.88(16) . . ?
C18 C17 H171 120.1 . . ?
C16 C17 H171 120.1 . . ?
C17 C18 C8 118.07(16) . . ?
C17 C18 H181 121.0 . . ?
C8 C18 H181 121.0 . . ?
N4 C20 C21 110.26(12) . . ?
N4 C20 H201 109.6 . . ?
C21 C20 H201 109.6 . . ?
N4 C20 H202 109.6 . . ?
C21 C20 H202 109.6 . . ?
H201 C20 H202 108.1 . . ?
O212 C21 O211 124.22(16) . . ?
O212 C21 C20 118.96(15) . . ?
O211 C21 C20 116.82(13) . . ?
C21 O211 Cu1 119.83(10) . . ?
N10 C30 C31 111.08(11) . . ?
N10 C30 H301 109.4 . . ?
C31 C30 H301 109.4 . . ?
N10 C30 H302 109.4 . . ?
C31 C30 H302 109.4 . . ?
H301 C30 H302 108.0 . . ?
O312 C31 O311 124.17(13) . . ?
O312 C31 C30 118.78(13) . . ?
O311 C31 C30 117.02(12) . . ?
C31 O311 Cu1 115.58(9) . . ?
H11W O1W H12W 111.1 . . ?
H11V O1V H12V 102(4) . . ?
H21W O2W H22W 106(2) . . ?

loop_
_geom_bond_atom_site_label_1
_geom_bond_atom_site_label_2
_geom_bond_distance
_geom_bond_site_symmetry_2
_geom_bond_publ_flag
Cu1 O311 1.9430(10) . ?
Cu1 N1 1.9820(11) . ?
Cu1 O211 2.0171(11) . ?
Cu1 N7 2.1511(12) . ?
Cu1 N10 2.1685(11) . ?
Cu1 N4 2.3638(12) . ?
N1 C2 1.3364(18) . ?
N1 C12 1.3462(18) . ?
C2 C13 1.3911(19) . ?
C2 C3 1.516(2) . ?
C3 N4 1.4699(18) . ?
C3 H31 0.9900 . ?
C3 H32 0.9900 . ?
N4 C20 1.460(2) . ?
N4 C5 1.466(2) . ?
C5 C6 1.519(2) . ?
C5 H51 0.9900 . ?
C5 H52 0.9900 . ?
C6 N7 1.3401(19) . ?
C6 C16 1.379(2) . ?
N7 C8 1.3339(19) . ?
C8 C18 1.390(2) . ?
C8 C9 1.516(2) . ?
C9 N10 1.4833(17) . ?
C9 H91 0.9900 . ?
C9 H92 0.9900 . ?
N10 C30 1.4747(17) . ?
N10 C11 1.4763(17) . ?
C11 C12 1.512(2) . ?
C11 H111 0.9900 . ?
C11 H112 0.9900 . ?
C12 C15 1.3868(19) . ?
C13 C14 1.386(2) . ?
C13 H131 0.9500 . ?
C14 C15 1.389(2) . ?
C14 H141 0.9500 . ?
C15 H151 0.9500 . ?
C16 C17 1.393(3) . ?
C16 H161 0.9500 . ?
C17 C18 1.385(3) . ?
C17 H171 0.9500 . ?
C18 H181 0.9500 . ?
C20 C21 1.530(2) . ?
C20 H201 0.9900 . ?
C20 H202 0.9900 . ?
C21 O212 1.239(2) . ?
C21 O211 1.2728(19) . ?
C30 C31 1.5313(19) . ?
C30 H301 0.9900 . ?
C30 H302 0.9900 . ?
C31 O312 1.2301(18) . ?
C31 O311 1.2876(17) . ?
O1W H11W 0.8647 . ?
O1W H12W 0.9355 . ?
O1V H11V 0.90(2) . ?
O1V H12V 0.90(2) . ?
O2W H21W 0.859(16) . ?
O2W H22W 0.848(16) . ?
